data_2223144
loop_
_publ_author_name
'Assey, Gervas E.'
'Tesema, Yohannes'
'Yisgedu, Teshome'
'Gultneh, Yilma'
'Butcher, Ray J.'

_publ_section_title
Bis[\m-2-(2-pyridylmethylaminomethyl)phenolato]-\k^4^<i>N</i>,<i>N</i>',<i>O</i>:<i>O</i>;\k^4^<i>O</i>:<i>N</i>,<i>N</i>',<i>O</i>-bis[(thiocyanato-\k<i>N</i>)copper(II)]
_journal_coeditor_code KP2227
_journal_issue 9
_journal_name_full 'Acta Crystallographica Section E'
_journal_page_first m1121
_journal_page_last m1122
_journal_paper_doi 10.1107/S1600536809031742
_journal_volume 65
_journal_year 2009
_chemical_formula_iupac '[Cu2 (C13 H13 N2 O)2 (N C S)2]'
_chemical_formula_moiety 'C28 H26 Cu2 N6 O2 S2'
_chemical_formula_sum 'C28 H26 Cu2 N6 O2 S2'
_chemical_formula_weight 669.75
_chemical_name_systematic
;
Bis[\m-2-(2-pyridylmethylaminomethyl)phenolato]-
\k^4^<i>N</i>,<i>N</i>',<i>O</i>:<i>O</i>;
\k^4^<i>O</i>:<i>N</i>,<i>N</i>',<i>O</i>-bis[(thiocyanato-
\k<i>N</i>)copper(II)]
;
_space_group_IT_number 14
_symmetry_cell_setting monoclinic
_symmetry_space_group_name_Hall '-P 2ybc'
_symmetry_space_group_name_H-M 'P 1 21/c 1'
_atom_sites_solution_hydrogens geom
_atom_sites_solution_primary direct
_atom_sites_solution_secondary difmap
_audit_creation_method SHELXL-97
_cell_angle_alpha 90.00
_cell_angle_beta 91.1317(18)
_cell_angle_gamma 90.00
_cell_formula_units_Z 2
_cell_length_a 7.47470(10)
_cell_length_b 16.9237(3)
_cell_length_c 11.0714(2)
_cell_measurement_reflns_used 7409
_cell_measurement_temperature 200(2)
_cell_measurement_theta_max 37.4406
_cell_measurement_theta_min 4.5200
_cell_volume 1400.25(4)
_computing_cell_refinement 'CrysAlis RED (Oxford Diffraction, 2008)'
_computing_data_collection 'CrysAlis CCD (Oxford Diffraction, 2008)'
_computing_data_reduction 'CrysAlis RED (Oxford Diffraction, 2008)'
_computing_molecular_graphics 'SHELXTL (Sheldrick, 2008)'
_computing_publication_material 'SHELXTL (Sheldrick, 2008)'
_computing_structure_refinement 'SHELXL97 (Sheldrick, 2008)'
_computing_structure_solution 'SHELXS97 (Sheldrick, 2008)'
_diffrn_ambient_temperature 200(2)
_diffrn_detector_area_resol_mean 10.5081
_diffrn_measured_fraction_theta_full 0.993
_diffrn_measured_fraction_theta_max 0.952
_diffrn_measurement_device_type 'Oxford Diffraction Gemini R'
_diffrn_measurement_method '\f and \w'
_diffrn_radiation_monochromator graphite
_diffrn_radiation_source 'fine-focus sealed tube'
_diffrn_radiation_type MoK\a
_diffrn_radiation_wavelength 0.71073
_diffrn_reflns_av_R_equivalents 0.0259
_diffrn_reflns_av_sigmaI/netI 0.0474
_diffrn_reflns_limit_h_max 12
_diffrn_reflns_limit_h_min -12
_diffrn_reflns_limit_k_max 25
_diffrn_reflns_limit_k_min -28
_diffrn_reflns_limit_l_max 12
_diffrn_reflns_limit_l_min -18
_diffrn_reflns_number 18586
_diffrn_reflns_theta_full 25.00
_diffrn_reflns_theta_max 37.52
_diffrn_reflns_theta_min 4.53
_diffrn_standards_decay_% 2
_diffrn_standards_interval_count 50
_diffrn_standards_number 2
_exptl_absorpt_coefficient_mu 1.706
_exptl_absorpt_correction_T_max 1.00000
_exptl_absorpt_correction_T_min 0.94419
_exptl_absorpt_correction_type multi-scan
_exptl_absorpt_process_details '(CrysAlis RED; Oxford Diffraction, 2008)'
_exptl_crystal_colour 'dark green'
_exptl_crystal_density_diffrn 1.588
_exptl_crystal_density_method 'not measured'
_exptl_crystal_description chunk
_exptl_crystal_F_000 684
_exptl_crystal_size_max 0.44
_exptl_crystal_size_mid 0.37
_exptl_crystal_size_min 0.28
_refine_diff_density_max 0.441
_refine_diff_density_min -0.491
_refine_ls_extinction_method none
_refine_ls_goodness_of_fit_ref 0.893
_refine_ls_hydrogen_treatment constr
_refine_ls_matrix_type full
_refine_ls_number_parameters 181
_refine_ls_number_reflns 7024
_refine_ls_number_restraints 0
_refine_ls_restrained_S_all 0.893
_refine_ls_R_factor_all 0.0533
_refine_ls_R_factor_gt 0.0290
_refine_ls_shift/su_max 0.004
_refine_ls_shift/su_mean 0.000
_refine_ls_structure_factor_coef Fsqd
_refine_ls_weighting_details 'calc w=1/[\s^2^(Fo^2^)+(0.037P)^2^] where P=(Fo^2^+2Fc^2^)/3'
_refine_ls_weighting_scheme calc
_refine_ls_wR_factor_gt 0.0678
_refine_ls_wR_factor_ref 0.0711
_reflns_number_gt 4611
_reflns_number_total 7024
_reflns_threshold_expression I>2\s(I)
_cod_data_source_file kp2227.cif
_cod_data_source_block I
_cod_original_sg_symbol_H-M 'P 21/c'
_cod_database_code 2223144
_cod_database_fobs_code 2223144

loop_
_symmetry_equiv_pos_as_xyz
'x, y, z'
'-x, y+1/2, -z+1/2'
'-x, -y, -z'
'x, -y-1/2, z-1/2'

loop_
_atom_site_type_symbol
_atom_site_label
_atom_site_fract_x
_atom_site_fract_y
_atom_site_fract_z
_atom_site_U_iso_or_equiv
_atom_site_adp_type
_atom_site_calc_flag
_atom_site_refinement_flags
_atom_site_occupancy
_atom_site_disorder_assembly
_atom_site_disorder_group
Cu Cu 0.200074(18) 0.530744(8) 0.531057(12) 0.01989(4) Uani d . 1 . .
S S 0.40414(4) 0.472939(18) 0.13944(3) 0.02856(7) Uani d . 1 . .
O O 0.07568(10) 0.43052(4) 0.52958(7) 0.02117(15) Uani d . 1 . .
N N 0.31981(15) 0.51404(7) 0.37642(10) 0.0315(2) Uani d . 1 . .
N N1 0.19612(12) 0.53813(5) 0.71214(9) 0.02082(18) Uani d . 1 . .
H H1A 0.3146 0.5407 0.7390 0.025 Uiso calc R 1 . .
N N2 0.27182(13) 0.64484(6) 0.55436(9) 0.02351(19) Uani d . 1 . .
C C 0.35464(15) 0.49643(7) 0.27835(11) 0.0232(2) Uani d . 1 . .
C C1 0.13193(14) 0.37486(6) 0.60789(10) 0.0201(2) Uani d . 1 . .
C C2 0.15668(15) 0.29704(7) 0.56836(11) 0.0243(2) Uani d . 1 . .
H H2A 0.1256 0.2832 0.4875 0.029 Uiso calc R 1 . .
C C3 0.22630(16) 0.23993(7) 0.64630(12) 0.0286(3) Uani d . 1 . .
H H3A 0.2415 0.1873 0.6185 0.034 Uiso calc R 1 . .
C C4 0.27368(17) 0.25921(8) 0.76442(12) 0.0314(3) Uani d . 1 . .
H H4A 0.3271 0.2208 0.8163 0.038 Uiso calc R 1 . .
C C5 0.24208(16) 0.33520(7) 0.80592(11) 0.0271(2) Uani d . 1 . .
H H5A 0.2722 0.3483 0.8873 0.033 Uiso calc R 1 . .
C C6 0.16704(15) 0.39265(7) 0.73042(10) 0.0216(2) Uani d . 1 . .
C C7 0.11123(16) 0.47201(6) 0.77868(11) 0.0238(2) Uani d . 1 . .
H H7A -0.0205 0.4770 0.7716 0.029 Uiso calc R 1 . .
H H7B 0.1453 0.4756 0.8654 0.029 Uiso calc R 1 . .
C C8 0.11526(16) 0.61569(7) 0.73720(11) 0.0253(2) Uani d . 1 . .
H H8A 0.1373 0.6305 0.8227 0.030 Uiso calc R 1 . .
H H8B -0.0156 0.6136 0.7220 0.030 Uiso calc R 1 . .
C C9 0.19939(15) 0.67555(6) 0.65499(11) 0.0232(2) Uani d . 1 . .
C C10 0.20102(17) 0.75594(7) 0.67794(12) 0.0293(3) Uani d . 1 . .
H H10A 0.1478 0.7766 0.7485 0.035 Uiso calc R 1 . .
C C11 0.28194(18) 0.80584(7) 0.59583(14) 0.0351(3) Uani d . 1 . .
H H11A 0.2836 0.8613 0.6091 0.042 Uiso calc R 1 . .
C C12 0.35985(17) 0.77426(7) 0.49476(13) 0.0330(3) Uani d . 1 . .
H H12A 0.4180 0.8075 0.4386 0.040 Uiso calc R 1 . .
C C13 0.35215(17) 0.69330(7) 0.47618(12) 0.0287(2) Uani d . 1 . .
H H13A 0.4051 0.6715 0.4063 0.034 Uiso calc R 1 . .

loop_
_atom_site_aniso_label
_atom_site_aniso_U_11
_atom_site_aniso_U_22
_atom_site_aniso_U_33
_atom_site_aniso_U_12
_atom_site_aniso_U_13
_atom_site_aniso_U_23
Cu 0.02292(7) 0.01935(6) 0.01741(7) -0.00059(5) 0.00062(5) -0.00060(5)
S 0.03068(15) 0.03244(15) 0.02262(15) 0.00118(12) 0.00194(11) -0.00631(12)
O 0.0239(4) 0.0196(3) 0.0198(4) 0.0005(3) -0.0051(3) 0.0021(3)
N 0.0326(6) 0.0367(6) 0.0256(5) -0.0008(4) 0.0074(4) -0.0037(4)
N1 0.0204(4) 0.0215(4) 0.0205(5) 0.0007(3) -0.0009(3) -0.0009(3)
N2 0.0214(4) 0.0230(4) 0.0260(5) -0.0020(3) -0.0025(4) 0.0003(4)
C 0.0199(5) 0.0226(5) 0.0271(6) 0.0003(4) 0.0010(4) 0.0003(4)
C1 0.0180(4) 0.0210(5) 0.0215(5) 0.0000(4) 0.0004(4) 0.0033(4)
C2 0.0268(5) 0.0218(5) 0.0243(6) 0.0014(4) 0.0018(4) 0.0008(4)
C3 0.0298(6) 0.0207(5) 0.0356(7) 0.0043(4) 0.0055(5) 0.0048(5)
C4 0.0310(6) 0.0296(6) 0.0336(7) 0.0067(5) 0.0014(5) 0.0138(5)
C5 0.0282(6) 0.0311(6) 0.0219(6) 0.0002(5) -0.0026(4) 0.0068(5)
C6 0.0216(5) 0.0229(5) 0.0204(5) -0.0007(4) -0.0002(4) 0.0041(4)
C7 0.0284(5) 0.0253(5) 0.0176(5) -0.0001(4) 0.0024(4) 0.0015(4)
C8 0.0280(6) 0.0230(5) 0.0249(6) 0.0006(4) 0.0024(4) -0.0056(4)
C9 0.0223(5) 0.0223(5) 0.0249(6) 0.0002(4) -0.0045(4) -0.0026(4)
C10 0.0313(6) 0.0236(5) 0.0329(7) 0.0002(5) -0.0042(5) -0.0055(5)
C11 0.0353(7) 0.0211(5) 0.0484(9) -0.0039(5) -0.0095(6) -0.0004(5)
C12 0.0302(6) 0.0279(6) 0.0405(8) -0.0065(5) -0.0043(5) 0.0071(5)
C13 0.0270(5) 0.0294(6) 0.0297(7) -0.0040(5) 0.0000(5) 0.0036(5)

loop_
_atom_type_symbol
_atom_type_description
_atom_type_scat_dispersion_real
_atom_type_scat_dispersion_imag
_atom_type_scat_source
C C 0.0033 0.0016 'International Tables Vol C Tables 4.2.6.8 and 6.1.1.4'
H H 0.0000 0.0000 'International Tables Vol C Tables 4.2.6.8 and 6.1.1.4'
N N 0.0061 0.0033 'International Tables Vol C Tables 4.2.6.8 and 6.1.1.4'
O O 0.0106 0.0060 'International Tables Vol C Tables 4.2.6.8 and 6.1.1.4'
S S 0.1246 0.1234 'International Tables Vol C Tables 4.2.6.8 and 6.1.1.4'
Cu Cu 0.3201 1.2651 'International Tables Vol C Tables 4.2.6.8 and 6.1.1.4'

loop_
_geom_angle_atom_site_label_1
_geom_angle_atom_site_label_2
_geom_angle_atom_site_label_3
_geom_angle_site_symmetry_1
_geom_angle_site_symmetry_3
_geom_angle
_geom_angle_publ_flag
O Cu N . . 95.37(4) y
O Cu N1 . . 92.66(3) y
N Cu N1 . . 153.23(5) y
O Cu N2 . . 165.03(4) y
N Cu N2 . . 97.14(4) y
N1 Cu N2 . . 79.76(4) y
O Cu O . 3_566 79.39(3) y
N Cu O . 3_566 102.22(4) y
N1 Cu O . 3_566 104.35(3) y
N2 Cu O . 3_566 89.94(3) y
C1 O Cu . . 117.75(7) ?
C1 O Cu . 3_566 132.06(7) ?
Cu O Cu . 3_566 100.61(3) ?
C N Cu . . 164.84(11) ?
C8 N1 C7 . . 113.33(9) ?
C8 N1 Cu . . 104.92(7) ?
C7 N1 Cu . . 117.50(7) ?
C8 N1 H1A . . 106.8 ?
C7 N1 H1A . . 106.8 ?
Cu N1 H1A . . 106.8 ?
C13 N2 C9 . . 119.20(10) ?
C13 N2 Cu . . 128.51(9) ?
C9 N2 Cu . . 111.30(7) ?
N C S . . 179.16(12) ?
O C1 C2 . . 119.97(10) ?
O C1 C6 . . 121.46(10) ?
C2 C1 C6 . . 118.57(10) ?
C3 C2 C1 . . 120.65(12) ?
C3 C2 H2A . . 119.7 ?
C1 C2 H2A . . 119.7 ?
C4 C3 C2 . . 120.48(12) ?
C4 C3 H3A . . 119.8 ?
C2 C3 H3A . . 119.8 ?
C3 C4 C5 . . 119.23(11) ?
C3 C4 H4A . . 120.4 ?
C5 C4 H4A . . 120.4 ?
C4 C5 C6 . . 121.16(12) ?
C4 C5 H5A . . 119.4 ?
C6 C5 H5A . . 119.4 ?
C5 C6 C1 . . 119.59(11) ?
C5 C6 C7 . . 121.35(11) ?
C1 C6 C7 . . 118.94(10) ?
N1 C7 C6 . . 111.76(9) ?
N1 C7 H7A . . 109.3 ?
C6 C7 H7A . . 109.3 ?
N1 C7 H7B . . 109.3 ?
C6 C7 H7B . . 109.3 ?
H7A C7 H7B . . 107.9 ?
N1 C8 C9 . . 107.90(9) ?
N1 C8 H8A . . 110.1 ?
C9 C8 H8A . . 110.1 ?
N1 C8 H8B . . 110.1 ?
C9 C8 H8B . . 110.1 ?
H8A C8 H8B . . 108.4 ?
N2 C9 C10 . . 121.79(11) ?
N2 C9 C8 . . 114.69(9) ?
C10 C9 C8 . . 123.50(11) ?
C9 C10 C11 . . 118.70(12) ?
C9 C10 H10A . . 120.7 ?
C11 C10 H10A . . 120.7 ?
C12 C11 C10 . . 119.47(12) ?
C12 C11 H11A . . 120.3 ?
C10 C11 H11A . . 120.3 ?
C11 C12 C13 . . 119.10(12) ?
C11 C12 H12A . . 120.5 ?
C13 C12 H12A . . 120.5 ?
N2 C13 C12 . . 121.71(12) ?
N2 C13 H13A . . 119.1 ?
C12 C13 H13A . . 119.1 ?

loop_
_geom_bond_atom_site_label_1
_geom_bond_atom_site_label_2
_geom_bond_site_symmetry_2
_geom_bond_distance
_geom_bond_publ_flag
Cu O . 1.9342(8) y
Cu N . 1.9678(11) y
Cu N1 . 2.0095(10) y
Cu N2 . 2.0192(10) y
Cu O 3_566 2.2526(8) y
S C . 1.6378(12) ?
O C1 . 1.3421(13) ?
O Cu 3_566 2.2526(8) ?
N C . 1.1605(16) ?
N1 C8 . 1.4737(14) ?
N1 C7 . 1.4886(14) ?
N1 H1A . 0.9300 ?
N2 C13 . 1.3427(15) ?
N2 C9 . 1.3521(15) ?
C1 C2 . 1.4012(15) ?
C1 C6 . 1.4092(16) ?
C2 C3 . 1.3900(17) ?
C2 H2A . 0.9500 ?
C3 C4 . 1.387(2) ?
C3 H3A . 0.9500 ?
C4 C5 . 1.3874(18) ?
C4 H4A . 0.9500 ?
C5 C6 . 1.3929(16) ?
C5 H5A . 0.9500 ?
C6 C7 . 1.5073(16) ?
C7 H7A . 0.9900 ?
C7 H7B . 0.9900 ?
C8 C9 . 1.5076(16) ?
C8 H8A . 0.9900 ?
C8 H8B . 0.9900 ?
C9 C10 . 1.3840(16) ?
C10 C11 . 1.3882(19) ?
C10 H10A . 0.9500 ?
C11 C12 . 1.379(2) ?
C11 H11A . 0.9500 ?
C12 C13 . 1.3865(18) ?
C12 H12A . 0.9500 ?
C13 H13A . 0.9500 ?

loop_
_geom_hbond_atom_site_label_D
_geom_hbond_atom_site_label_H
_geom_hbond_atom_site_label_A
_geom_hbond_site_symmetry_A
_geom_hbond_distance_DH
_geom_hbond_distance_HA
_geom_hbond_distance_DA
_geom_hbond_angle_DHA
N1 H1A S 3_666 0.93 2.48 3.3866(10) 163.6

loop_
_geom_torsion_atom_site_label_1
_geom_torsion_atom_site_label_2
_geom_torsion_atom_site_label_3
_geom_torsion_atom_site_label_4
_geom_torsion_site_symmetry_1
_geom_torsion_site_symmetry_2
_geom_torsion_site_symmetry_3
_geom_torsion_site_symmetry_4
_geom_torsion
_geom_torsion_publ_flag
N Cu O C1 . . . . 108.23(8) ?
N1 Cu O C1 . . . . -46.20(8) ?
N2 Cu O C1 . . . . -105.16(15) ?
O Cu O C1 3_566 . . . -150.31(9) ?
N Cu O Cu . . . 3_566 -101.46(4) ?
N1 Cu O Cu . . . 3_566 104.11(4) ?
N2 Cu O Cu . . . 3_566 45.15(15) ?
O Cu O Cu 3_566 . . 3_566 0.0 ?
O Cu N C . . . . 37.5(4) ?
N1 Cu N C . . . . 144.3(4) ?
N2 Cu N C . . . . -134.3(4) ?
O Cu N C 3_566 . . . -42.8(4) ?
O Cu N1 C8 . . . . -126.33(7) ?
N Cu N1 C8 . . . . 126.22(10) ?
N2 Cu N1 C8 . . . . 40.68(7) ?
O Cu N1 C8 3_566 . . . -46.61(7) ?
O Cu N1 C7 . . . . 0.59(8) ?
N Cu N1 C7 . . . . -106.86(11) ?
N2 Cu N1 C7 . . . . 167.59(8) ?
O Cu N1 C7 3_566 . . . 80.31(8) ?
O Cu N2 C13 . . . . -137.76(14) ?
N Cu N2 C13 . . . . 8.72(11) ?
N1 Cu N2 C13 . . . . 161.81(11) ?
O Cu N2 C13 3_566 . . . -93.59(10) ?
O Cu N2 C9 . . . . 30.60(19) ?
N Cu N2 C9 . . . . 177.08(8) ?
N1 Cu N2 C9 . . . . -29.83(8) ?
O Cu N2 C9 3_566 . . . 74.77(8) ?
Cu N C S . . . . 117(8) ?
Cu O C1 C2 . . . . -133.51(9) ?
Cu O C1 C2 3_566 . . . 87.46(12) ?
Cu O C1 C6 . . . . 46.58(12) ?
Cu O C1 C6 3_566 . . . -92.44(11) ?
O C1 C2 C3 . . . . 175.63(10) ?
C6 C1 C2 C3 . . . . -4.46(16) ?
C1 C2 C3 C4 . . . . -0.47(18) ?
C2 C3 C4 C5 . . . . 3.37(18) ?
C3 C4 C5 C6 . . . . -1.27(19) ?
C4 C5 C6 C1 . . . . -3.70(18) ?
C4 C5 C6 C7 . . . . 172.27(11) ?
O C1 C6 C5 . . . . -173.61(10) ?
C2 C1 C6 C5 . . . . 6.48(16) ?
O C1 C6 C7 . . . . 10.32(15) ?
C2 C1 C6 C7 . . . . -169.59(10) ?
C8 N1 C7 C6 . . . . 166.99(10) ?
Cu N1 C7 C6 . . . . 44.27(12) ?
C5 C6 C7 N1 . . . . 125.30(11) ?
C1 C6 C7 N1 . . . . -58.71(14) ?
C7 N1 C8 C9 . . . . -174.09(9) ?
Cu N1 C8 C9 . . . . -44.65(10) ?
C13 N2 C9 C10 . . . . 1.96(17) ?
Cu N2 C9 C10 . . . . -167.62(9) ?
C13 N2 C9 C8 . . . . -179.11(10) ?
Cu N2 C9 C8 . . . . 11.31(12) ?
N1 C8 C9 N2 . . . . 22.59(14) ?
N1 C8 C9 C10 . . . . -158.50(11) ?
N2 C9 C10 C11 . . . . -1.00(19) ?
C8 C9 C10 C11 . . . . -179.83(12) ?
C9 C10 C11 C12 . . . . -0.7(2) ?
C10 C11 C12 C13 . . . . 1.4(2) ?
C9 N2 C13 C12 . . . . -1.24(18) ?
Cu N2 C13 C12 . . . . 166.32(10) ?
C11 C12 C13 N2 . . . . -0.4(2) ?
